data_4117377
loop_
_publ_author_name
'Alex Rojas'
'Evangelina Mart\'inez-Morales'
'Claudio M. Zicovich-Wilson'
'Miguel A. Camblor'

_publ_contact_author_address 'Instituto de Ciencia de Materiales de Madrid'
_publ_contact_author_email macamblor@icmm.csic.es
_publ_contact_author_fax '+34 91 372 0623'
_publ_contact_author_name 'Miguel A. Camblor'
_publ_section_title
;
 Zeolite Synthesis in Fluoride Media: Structure Direction toward ITW by
 Small Methylimidazolium Cations
;
_journal_name_full 'Journal of the American Chemical Society'
_journal_page_first 2255
_journal_page_last 2263
_journal_paper_doi 10.1021/ja209832y
_journal_volume 134
_journal_year 2012
_chemical_compound_source synthetic
_chemical_formula_sum 'C6 F N2 O24 Si12'
_chemical_formula_weight 840.09
_space_group_IT_number 12
_symmetry_cell_setting monoclinic
_symmetry_space_group_name_Hall '-I 2y'
_symmetry_space_group_name_H-M 'I 1 2/m 1'
_audit_author_name 'Miguel Camblor'
_audit_creation_date 2011-10-19T10:39
_audit_creation_method 'from EXP file using GSAS2CIF'
_audit_update_record ' 2011-10-19T10:39  Initial CIF as created by GSAS2CIF'
_cell_angle_alpha 90.0
_cell_angle_beta 106.0895(7)
_cell_angle_gamma 90.0
_cell_formula_units_Z 4
_cell_length_a 10.43748(9)
_cell_length_b 14.80768(15)
_cell_length_c 17.50255(18)
_cell_measurement_temperature 295
_cell_volume 2599.15(4)
_computing_structure_refinement GSAS
_pd_block_id 2011-10-19T10:39|123TMIITWASMADE|Miguel_Camblor|Overall
_pd_phase_name 'from /media/Datos/AZ/TMIDMI-ITW/estructuras/ITW_I2m_TO.cel'
_refine_ls_goodness_of_fit_all 2.06
_refine_ls_matrix_type full
_refine_ls_number_parameters 122
_refine_ls_number_restraints 76
_refine_ls_shift/su_max 0.05
_refine_ls_shift/su_mean 0.01
_cod_data_source_file ja209832y_si_003.cif
_cod_data_source_block 123TMIITWASMADE_phase_1
_cod_original_cell_volume 2599.15(5)
_cod_original_formula_sum 'C6.00 F N2.00 O24 Si12'
_cod_database_code 4117377

loop_
_symmetry_equiv_pos_site_id
_symmetry_equiv_pos_as_xyz
1 +x,+y,+z
2 -x,+y,-z
-1 -x,-y,-z
-2 +x,-y,+z
101 +x+1/2,+y+1/2,+z+1/2
102 -x+1/2,+y+1/2,-z+1/2
-101 -x+1/2,-y+1/2,-z+1/2
-102 +x+1/2,-y+1/2,+z+1/2

loop_
_atom_site_type_symbol
_atom_site_label
_atom_site_fract_x
_atom_site_fract_y
_atom_site_fract_z
_atom_site_occupancy
_atom_site_thermal_displace_type
_atom_site_U_iso_or_equiv
_atom_site_symmetry_multiplicity
Si Si1 0.6483(5) 0.26143(30) 0.05017(24) 1.0 Uiso 0.0102(5) 8
Si Si1b 0.6472(6) 0.23154(30) 0.54997(26) 1.0 Uiso 0.0102(5) 8
Si Si2 0.6900(5) 0.39769(34) 0.35535(24) 1.0 Uiso 0.0102(5) 8
Si Si2b 0.6947(5) 0.3954(4) 0.81986(25) 1.0 Uiso 0.0102(5) 8
Si Si3 0.6027(5) 0.3948(4) 0.17585(23) 1.0 Uiso 0.0102(5) 8
Si Si3b 0.5991(5) 0.3958(4) 0.64152(24) 1.0 Uiso 0.0102(5) 8
O O4 0.0 0.7544(9) 0.5 1.0 Uiso 0.0113(7) 4
O O4b 0.0 0.7099(9) 0.0 1.0 Uiso 0.0113(7) 4
O O5 0.8184(10) 0.3376(7) 0.4075(5) 1.0 Uiso 0.0113(7) 8
O O5b 0.8177(10) 0.3356(7) 0.8734(5) 1.0 Uiso 0.0113(7) 8
O O6 0.1250(15) 0.0 0.6480(7) 1.0 Uiso 0.0113(7) 4
O O6b 0.1239(15) 0.0 0.1158(7) 1.0 Uiso 0.0113(7) 4
O O7 0.6711(9) 0.3342(7) 0.1181(5) 1.0 Uiso 0.0113(7) 8
O O7b 0.6722(10) 0.3355(7) 0.5857(5) 1.0 Uiso 0.0113(7) 8
O O8 0.4471(10) 0.3709(7) 0.1598(5) 1.0 Uiso 0.0113(7) 8
O O8b 0.4426(10) 0.3678(6) 0.6202(5) 1.0 Uiso 0.0113(7) 8
O O9 0.6793(10) 0.3791(7) 0.2636(5) 1.0 Uiso 0.0113(7) 8
O O9b 0.6993(9) 0.3727(7) 0.7285(5) 1.0 Uiso 0.0113(7) 8
O O10 0.2444(11) 0.2829(6) -0.0017(6) 1.0 Uiso 0.0113(7) 8
O O11 0.2400(14) 0.0 0.8822(7) 1.0 Uiso 0.0113(7) 4
O O11b 0.2471(14) 0.0 0.3453(7) 1.0 Uiso 0.0113(7) 4
F F22 0.5071(16) 0.5 0.2757(8) 1.0 Uiso 0.0408(24) 4
N N1 0.4665(11) -0.0093(10) 0.1717(6) 0.370(8) Uiso 0.0168(24) 8
C C2 0.4716(27) -0.1020(10) 0.1862(9) 0.370(8) Uiso 0.0168(24) 8
C C3 0.5153(26) -0.1128(10) 0.2650(9) 0.370(8) Uiso 0.0168(24) 8
N N4 0.5367(11) -0.0265(11) 0.2984(6) 0.370(8) Uiso 0.0168(24) 8
C C5 0.5063(13) 0.0348(10) 0.2406(7) 0.370(8) Uiso 0.0168(24) 8
C C6 0.4227(14) 0.0302(13) 0.0911(6) 0.370(8) Uiso 0.0168(24) 8
C C7 0.5857(14) -0.0118(16) 0.3853(6) 0.370(8) Uiso 0.0168(24) 8
C C8 0.5141(34) 0.1352(10) 0.2488(10) 0.370(8) Uiso 0.0168(24) 8
N N21 0.5020(18) -0.0815(9) 0.2287(8) 0.130(8) Uiso 0.0122(24) 8
C C22 0.5453(28) -0.0814(12) 0.3116(8) 0.130(8) Uiso 0.0122(24) 8
C C23 0.5547(16) 0.0050(13) 0.3346(6) 0.130(8) Uiso 0.0122(24) 8
N N24 0.5171(14) 0.0574(10) 0.2657(7) 0.130(8) Uiso 0.0122(24) 8
C C25 0.4857(11) 0.0033(9) 0.2025(6) 0.130(8) Uiso 0.0122(24) 8
C C26 0.4793(29) -0.1650(10) 0.1805(11) 0.130(8) Uiso 0.0122(24) 8
C C27 0.5154(33) 0.1573(10) 0.2680(11) 0.130(8) Uiso 0.0122(24) 8
C C28 0.4402(27) 0.0300(12) 0.1169(7) 0.130(8) Uiso 0.0122(24) 8

loop_
_atom_type_symbol
_atom_type_number_in_cell
Si 48.0
O 96.0
F 4.0
N 8.0
C 24.0
